data_7211096
loop_
_publ_author_name
'Zhang, Xiaoxi'
'Xing, Na'
'Bai, Fengying'
'Wan, Lijuan'
'Shan, Hui'
'Hou, Yanan'
'Xing, Yongheng'
'Shi, Zhan'

_publ_section_title
;
 Multi-functional d10 metal--organic materials based on
 bis-pyrazole/pyridine ligands supported by a 2,6-di(3-pyrazolyl)pyridine
 with different spanning flexible dicarboxylate ligands: synthesis,
 structure, photoluminescent and catalytic properties
;
_journal_issue 44
_journal_name_full CrystEngComm
_journal_page_first 9135
_journal_paper_doi 10.1039/c3ce41213j
_journal_volume 15
_journal_year 2013
_chemical_formula_sum 'C49 H37 N10 O5 Zn2'
_chemical_formula_weight 976.63
_chemical_name_systematic
;
?
;
_space_group_IT_number 2
_symmetry_cell_setting triclinic
_symmetry_space_group_name_Hall '-P 1'
_symmetry_space_group_name_H-M 'P -1'
_atom_sites_solution_hydrogens geom
_atom_sites_solution_primary direct
_atom_sites_solution_secondary difmap
_audit_creation_method SHELXL-97
_cell_angle_alpha 87.79(3)
_cell_angle_beta 74.90(3)
_cell_angle_gamma 79.42(3)
_cell_formula_units_Z 2
_cell_length_a 11.044(2)
_cell_length_b 11.997(2)
_cell_length_c 17.106(3)
_cell_measurement_temperature 293(2)
_cell_volume 2150.9(7)
_computing_cell_refinement 'Bruker XSCANS'
_computing_data_collection 'Bruker XSCANS'
_computing_data_reduction 'Bruker SHELXTL'
_computing_molecular_graphics 'Bruker SHELXTL'
_computing_publication_material 'Bruker SHELXTL'
_computing_structure_refinement 'SHELXL-97 (Sheldrick, 1997)'
_computing_structure_solution 'SHELXS-97 (Sheldrick, 1990)'
_diffrn_ambient_temperature 293(2)
_diffrn_measured_fraction_theta_full 0.983
_diffrn_measured_fraction_theta_max 0.983
_diffrn_measurement_device_type 'Bruker P4'
_diffrn_measurement_method '\w scans'
_diffrn_radiation_monochromator graphite
_diffrn_radiation_source 'fine-focus sealed tube'
_diffrn_radiation_type MoK\a
_diffrn_radiation_wavelength 0.71073
_diffrn_reflns_av_R_equivalents 0.0481
_diffrn_reflns_av_sigmaI/netI 0.0678
_diffrn_reflns_limit_h_max 13
_diffrn_reflns_limit_h_min -14
_diffrn_reflns_limit_k_max 15
_diffrn_reflns_limit_k_min -15
_diffrn_reflns_limit_l_max 22
_diffrn_reflns_limit_l_min -22
_diffrn_reflns_number 20923
_diffrn_reflns_theta_full 27.48
_diffrn_reflns_theta_max 27.48
_diffrn_reflns_theta_min 3.00
_exptl_absorpt_coefficient_mu 1.178
_exptl_absorpt_correction_type none
_exptl_crystal_density_diffrn 1.508
_exptl_crystal_density_method 'not measured'
_exptl_crystal_F_000 1002
_exptl_crystal_size_max 0.245
_exptl_crystal_size_mid 0.178
_exptl_crystal_size_min 0.089
_refine_diff_density_max 0.469
_refine_diff_density_min -0.541
_refine_diff_density_rms 0.086
_refine_ls_extinction_method none
_refine_ls_goodness_of_fit_ref 1.017
_refine_ls_hydrogen_treatment constr
_refine_ls_matrix_type full
_refine_ls_number_parameters 595
_refine_ls_number_reflns 9695
_refine_ls_number_restraints 0
_refine_ls_restrained_S_all 1.017
_refine_ls_R_factor_all 0.0817
_refine_ls_R_factor_gt 0.0475
_refine_ls_shift/su_max 0.001
_refine_ls_shift/su_mean 0.000
_refine_ls_structure_factor_coef Fsqd
_refine_ls_weighting_details 'calc w=1/[\s^2^(Fo^2^)+(0.0806P)^2^+0.0262P] where P=(Fo^2^+2Fc^2^)/3'
_refine_ls_weighting_scheme calc
_refine_ls_wR_factor_gt 0.1224
_refine_ls_wR_factor_ref 0.1459
_reflns_number_gt 6615
_reflns_number_total 9695
_reflns_threshold_expression >2sigma(I)
_cod_data_source_file c3ce41213j.txt
_cod_data_source_block 4
_cod_depositor_comments
;
The following automatic conversions were performed:

'_symmetry_cell_setting' value 'Triclinic' changed to 'triclinic'
according to /home/saulius/struct/CIF-dictionaries/cif_core.dic
dictionary named 'cif_core.dic' version 2.4.2 from 2011-04-26.

Automatic conversion script
Id: cif_fix_values 1891 2012-01-12 08:04:46Z andrius 
;
_cod_original_sg_symbol_H-M P-1
_cod_database_code 7211096

loop_
_symmetry_equiv_pos_as_xyz
'x, y, z'
'-x, -y, -z'

loop_
_atom_site_label
_atom_site_type_symbol
_atom_site_fract_x
_atom_site_fract_y
_atom_site_fract_z
_atom_site_U_iso_or_equiv
_atom_site_adp_type
_atom_site_occupancy
_atom_site_symmetry_multiplicity
_atom_site_calc_flag
_atom_site_refinement_flags
Zn1 Zn 0.80360(4) 0.33150(3) 0.15873(2) 0.03046(12) Uani 1 1 d .
Zn2 Zn 0.62131(4) 0.23117(3) 0.04280(2) 0.02968(12) Uani 1 1 d .
O1 O 0.7722(2) 0.11349(19) 0.04568(15) 0.0399(6) Uani 1 1 d .
O2 O 0.8996(2) 0.18282(19) 0.10807(15) 0.0390(6) Uani 1 1 d .
O3 O 0.9399(4) 0.0570(3) 0.3021(2) 0.0770(11) Uani 1 1 d .
O4 O 0.8775(5) -0.0696(3) 0.2417(2) 0.0951(13) Uani 1 1 d .
O1W O 0.1275(4) 0.8373(4) 0.2135(3) 0.1006(14) Uani 1 1 d .
H1WA H 0.0925 0.8297 0.1757 0.151 Uiso 1 1 d R
H1WB H 0.0759 0.8293 0.2590 0.151 Uiso 1 1 d R
N1 N 0.9371(3) 0.2733(2) 0.31429(17) 0.0357(7) Uani 1 1 d .
H1A H 0.9239 0.2051 0.3240 0.043 Uiso 1 1 calc R
N2 N 0.9125(3) 0.3343(2) 0.25083(17) 0.0354(7) Uani 1 1 d .
N3 N 0.8755(3) 0.4846(2) 0.14102(17) 0.0343(6) Uani 1 1 d .
N4 N 0.7521(3) 0.4043(2) 0.05300(16) 0.0348(7) Uani 1 1 d .
N5 N 0.6891(3) 0.3726(2) 0.00066(16) 0.0326(6) Uani 1 1 d .
N6 N 0.6275(3) 0.1251(2) -0.14044(17) 0.0377(7) Uani 1 1 d .
H6A H 0.7045 0.1297 -0.1662 0.045 Uiso 1 1 calc R
N7 N 0.5783(3) 0.1503(2) -0.06133(17) 0.0351(7) Uani 1 1 d .
N8 N 0.4369(3) 0.1939(2) 0.08702(17) 0.0321(6) Uani 1 1 d .
N9 N 0.5684(3) 0.2754(2) 0.16846(16) 0.0328(6) Uani 1 1 d .
N10 N 0.6302(3) 0.3075(2) 0.22119(16) 0.0332(6) Uani 1 1 d .
C1 C 1.1137(5) 0.3264(4) 0.4611(3) 0.0659(14) Uani 1 1 d .
H1 H 1.1529 0.3833 0.4326 0.079 Uiso 1 1 calc R
C2 C 1.1475(6) 0.2823(5) 0.5303(3) 0.0822(18) Uani 1 1 d .
H2 H 1.2094 0.3098 0.5480 0.099 Uiso 1 1 calc R
C3 C 1.0905(6) 0.1990(4) 0.5725(3) 0.0733(16) Uani 1 1 d .
H3 H 1.1129 0.1711 0.6193 0.088 Uiso 1 1 calc R
C4 C 1.0024(5) 0.1565(5) 0.5476(3) 0.0728(15) Uani 1 1 d .
H4 H 0.9664 0.0979 0.5760 0.087 Uiso 1 1 calc R
C5 C 0.9643(5) 0.2005(4) 0.4785(3) 0.0611(13) Uani 1 1 d .
H5 H 0.9013 0.1725 0.4625 0.073 Uiso 1 1 calc R
C6 C 1.0205(4) 0.2854(3) 0.4342(2) 0.0440(9) Uani 1 1 d .
C7 C 0.9850(4) 0.3326(3) 0.3608(2) 0.0378(8) Uani 1 1 d .
C8 C 0.9915(4) 0.4379(3) 0.3256(2) 0.0428(9) Uani 1 1 d .
H8 H 1.0205 0.4976 0.3438 0.051 Uiso 1 1 calc R
C9 C 0.9460(4) 0.4356(3) 0.2582(2) 0.0357(8) Uani 1 1 d .
C10 C 0.9276(4) 0.5199(3) 0.1955(2) 0.0406(9) Uani 1 1 d .
C11 C 0.9618(6) 0.6253(3) 0.1908(3) 0.0676(15) Uani 1 1 d .
H11 H 0.9935 0.6513 0.2307 0.081 Uiso 1 1 calc R
C12 C 0.9468(6) 0.6917(4) 0.1236(3) 0.082(2) Uani 1 1 d .
H12 H 0.9713 0.7624 0.1177 0.099 Uiso 1 1 calc R
C13 C 0.8965(5) 0.6542(3) 0.0664(3) 0.0608(13) Uani 1 1 d .
H13 H 0.8883 0.6979 0.0214 0.073 Uiso 1 1 calc R
C14 C 0.8579(4) 0.5489(3) 0.0771(2) 0.0380(8) Uani 1 1 d .
C15 C 0.7941(4) 0.4993(3) 0.0261(2) 0.0349(8) Uani 1 1 d .
C16 C 0.7616(4) 0.5312(3) -0.0464(2) 0.0415(9) Uani 1 1 d .
H16 H 0.7797 0.5938 -0.0781 0.050 Uiso 1 1 calc R
C17 C 0.6960(4) 0.4487(3) -0.0605(2) 0.0347(8) Uani 1 1 d .
C18 C 0.6416(4) 0.4359(3) -0.1292(2) 0.0383(8) Uani 1 1 d .
C19 C 0.7114(5) 0.4561(4) -0.2071(2) 0.0646(13) Uani 1 1 d .
H19 H 0.7870 0.4837 -0.2147 0.078 Uiso 1 1 calc R
C20 C 0.6691(6) 0.4355(5) -0.2726(3) 0.0767(16) Uani 1 1 d .
H20 H 0.7167 0.4492 -0.3243 0.092 Uiso 1 1 calc R
C21 C 0.5578(5) 0.3950(4) -0.2634(3) 0.0619(13) Uani 1 1 d .
H21 H 0.5320 0.3783 -0.3085 0.074 Uiso 1 1 calc R
C22 C 0.4847(4) 0.3795(3) -0.1863(3) 0.0536(11) Uani 1 1 d .
H22 H 0.4070 0.3556 -0.1789 0.064 Uiso 1 1 calc R
C23 C 0.5282(4) 0.4000(3) -0.1198(2) 0.0440(9) Uani 1 1 d .
H23 H 0.4791 0.3890 -0.0680 0.053 Uiso 1 1 calc R
C24 C 0.6909(5) 0.0334(4) -0.3101(3) 0.0589(12) Uani 1 1 d .
H24 H 0.7604 0.0353 -0.2894 0.071 Uiso 1 1 calc R
C25 C 0.7111(6) 0.0015(4) -0.3898(3) 0.0745(15) Uani 1 1 d .
H25 H 0.7937 -0.0204 -0.4219 0.089 Uiso 1 1 calc R
C26 C 0.6076(7) 0.0024(5) -0.4219(3) 0.087(2) Uani 1 1 d .
H26 H 0.6209 -0.0171 -0.4760 0.105 Uiso 1 1 calc R
C27 C 0.4870(7) 0.0319(5) -0.3742(3) 0.0883(19) Uani 1 1 d .
H27 H 0.4179 0.0313 -0.3957 0.106 Uiso 1 1 calc R
C28 C 0.4660(6) 0.0626(4) -0.2943(3) 0.0695(14) Uani 1 1 d .
H28 H 0.3831 0.0835 -0.2625 0.083 Uiso 1 1 calc R
C29 C 0.5693(4) 0.0623(3) -0.2608(2) 0.0471(10) Uani 1 1 d .
C30 C 0.5425(4) 0.0916(3) -0.1752(2) 0.0410(9) Uani 1 1 d .
C31 C 0.4320(4) 0.0939(3) -0.1141(2) 0.0415(9) Uani 1 1 d .
H31 H 0.3560 0.0748 -0.1182 0.050 Uiso 1 1 calc R
C32 C 0.4584(4) 0.1308(3) -0.0453(2) 0.0353(8) Uani 1 1 d .
C33 C 0.3785(3) 0.1514(3) 0.0379(2) 0.0336(7) Uani 1 1 d .
C34 C 0.2568(4) 0.1288(3) 0.0657(2) 0.0429(9) Uani 1 1 d .
H34 H 0.2184 0.0980 0.0314 0.051 Uiso 1 1 calc R
C35 C 0.1930(4) 0.1532(3) 0.1458(2) 0.0451(9) Uani 1 1 d .
H35 H 0.1099 0.1409 0.1657 0.054 Uiso 1 1 calc R
C36 C 0.2533(4) 0.1959(3) 0.1962(2) 0.0452(9) Uani 1 1 d .
H36 H 0.2114 0.2126 0.2502 0.054 Uiso 1 1 calc R
C37 C 0.3771(3) 0.2135(3) 0.1650(2) 0.0354(8) Uani 1 1 d .
C38 C 0.4571(3) 0.2514(3) 0.2120(2) 0.0340(7) Uani 1 1 d .
C39 C 0.4433(4) 0.2671(3) 0.2932(2) 0.0436(9) Uani 1 1 d .
H39 H 0.3749 0.2563 0.3360 0.052 Uiso 1 1 calc R
C40 C 0.5545(4) 0.3028(3) 0.2971(2) 0.0365(8) Uani 1 1 d .
C41 C 0.5912(4) 0.3356(3) 0.3689(2) 0.0397(8) Uani 1 1 d .
C42 C 0.6450(4) 0.4307(3) 0.3685(2) 0.0477(10) Uani 1 1 d .
H42 H 0.6599 0.4748 0.3222 0.057 Uiso 1 1 calc R
C43 C 0.6770(5) 0.4605(4) 0.4374(3) 0.0648(13) Uani 1 1 d .
H43 H 0.7145 0.5240 0.4367 0.078 Uiso 1 1 calc R
C44 C 0.6540(6) 0.3980(5) 0.5054(3) 0.0768(16) Uani 1 1 d .
H44 H 0.6755 0.4188 0.5511 0.092 Uiso 1 1 calc R
C45 C 0.5991(6) 0.3041(5) 0.5071(3) 0.0766(16) Uani 1 1 d .
H45 H 0.5829 0.2615 0.5541 0.092 Uiso 1 1 calc R
C46 C 0.5677(5) 0.2726(4) 0.4391(2) 0.0626(13) Uani 1 1 d .
H46 H 0.5307 0.2087 0.4404 0.075 Uiso 1 1 calc R
C47 C 0.8714(3) 0.1086(3) 0.0690(2) 0.0322(7) Uani 1 1 d .
C48 C 0.9697(3) 0.0014(3) 0.0458(2) 0.0334(7) Uani 1 1 d .
H48A H 0.9294 -0.0644 0.0610 0.040 Uiso 1 1 calc R
H48B H 1.0352 -0.0013 0.0745 0.040 Uiso 1 1 calc R
C49 C 0.8638(6) 0.0240(4) 0.2749(3) 0.0677(14) Uani 1 1 d .
H49 H 0.7867 0.0729 0.2789 0.081 Uiso 1 1 calc R

loop_
_atom_site_aniso_label
_atom_site_aniso_U_11
_atom_site_aniso_U_22
_atom_site_aniso_U_33
_atom_site_aniso_U_23
_atom_site_aniso_U_13
_atom_site_aniso_U_12
Zn1 0.0332(2) 0.0282(2) 0.0312(2) -0.00302(15) -0.00831(17) -0.00779(17)
Zn2 0.0278(2) 0.0316(2) 0.0303(2) -0.00246(15) -0.00820(16) -0.00523(16)
O1 0.0323(14) 0.0369(13) 0.0539(16) -0.0118(11) -0.0209(12) 0.0016(11)
O2 0.0376(15) 0.0350(12) 0.0468(15) -0.0144(11) -0.0168(12) -0.0008(11)
O3 0.107(3) 0.0437(17) 0.093(3) 0.0074(17) -0.043(2) -0.020(2)
O4 0.138(4) 0.061(2) 0.088(3) -0.0200(19) -0.022(3) -0.027(2)
O1W 0.070(3) 0.142(4) 0.097(3) -0.013(3) -0.012(2) -0.047(3)
N1 0.0423(18) 0.0304(14) 0.0365(16) 0.0033(12) -0.0117(14) -0.0105(13)
N2 0.0393(17) 0.0305(14) 0.0383(16) -0.0013(12) -0.0116(14) -0.0086(13)
N3 0.0403(18) 0.0313(14) 0.0343(15) 0.0003(12) -0.0123(13) -0.0098(13)
N4 0.0456(18) 0.0332(15) 0.0300(15) 0.0008(12) -0.0133(13) -0.0133(14)
N5 0.0375(17) 0.0352(15) 0.0262(14) 0.0008(11) -0.0099(13) -0.0073(13)
N6 0.0380(18) 0.0438(17) 0.0320(15) -0.0056(13) -0.0106(13) -0.0060(14)
N7 0.0358(17) 0.0375(15) 0.0322(15) -0.0053(12) -0.0093(13) -0.0052(13)
N8 0.0294(16) 0.0351(15) 0.0331(15) 0.0005(12) -0.0097(12) -0.0071(12)
N9 0.0307(16) 0.0396(15) 0.0287(14) -0.0053(12) -0.0074(12) -0.0071(13)
N10 0.0340(17) 0.0386(15) 0.0279(14) -0.0048(12) -0.0077(12) -0.0077(13)
C1 0.089(4) 0.064(3) 0.066(3) 0.017(2) -0.043(3) -0.038(3)
C2 0.118(5) 0.082(4) 0.077(4) 0.012(3) -0.066(4) -0.041(4)
C3 0.110(5) 0.073(3) 0.047(3) 0.013(2) -0.035(3) -0.022(3)
C4 0.078(4) 0.091(4) 0.059(3) 0.023(3) -0.023(3) -0.033(3)
C5 0.071(3) 0.075(3) 0.050(3) 0.015(2) -0.026(2) -0.031(3)
C6 0.050(2) 0.049(2) 0.037(2) -0.0020(17) -0.0142(18) -0.0116(19)
C7 0.043(2) 0.0416(19) 0.0312(18) -0.0019(15) -0.0110(16) -0.0112(17)
C8 0.056(3) 0.0382(19) 0.043(2) -0.0006(16) -0.0222(19) -0.0191(19)
C9 0.043(2) 0.0321(17) 0.0350(18) -0.0027(14) -0.0129(16) -0.0100(16)
C10 0.049(2) 0.0353(18) 0.043(2) -0.0015(16) -0.0201(18) -0.0110(17)
C11 0.116(4) 0.041(2) 0.074(3) 0.010(2) -0.062(3) -0.034(3)
C12 0.144(6) 0.044(2) 0.102(4) 0.023(3) -0.089(4) -0.047(3)
C13 0.096(4) 0.034(2) 0.068(3) 0.020(2) -0.040(3) -0.028(2)
C14 0.043(2) 0.0308(17) 0.043(2) 0.0008(15) -0.0153(17) -0.0086(16)
C15 0.041(2) 0.0308(17) 0.0338(18) 0.0035(14) -0.0090(16) -0.0104(16)
C16 0.052(2) 0.0355(18) 0.038(2) 0.0086(16) -0.0119(18) -0.0134(18)
C17 0.039(2) 0.0352(17) 0.0302(17) 0.0026(14) -0.0129(15) -0.0022(16)
C18 0.045(2) 0.0373(18) 0.0326(18) 0.0038(15) -0.0119(16) -0.0050(17)
C19 0.070(3) 0.099(4) 0.033(2) 0.016(2) -0.019(2) -0.032(3)
C20 0.091(4) 0.112(4) 0.033(2) 0.012(3) -0.020(3) -0.031(4)
C21 0.077(4) 0.071(3) 0.047(3) 0.000(2) -0.038(3) -0.006(3)
C22 0.052(3) 0.052(2) 0.062(3) -0.007(2) -0.028(2) -0.001(2)
C23 0.044(2) 0.047(2) 0.041(2) 0.0001(17) -0.0154(18) -0.0010(18)
C24 0.075(3) 0.065(3) 0.042(2) -0.006(2) -0.013(2) -0.027(3)
C25 0.097(4) 0.088(4) 0.041(2) -0.012(2) -0.009(3) -0.032(3)
C26 0.144(6) 0.093(4) 0.034(3) -0.006(3) -0.022(3) -0.045(4)
C27 0.115(5) 0.116(5) 0.053(3) -0.011(3) -0.049(4) -0.028(4)
C28 0.079(4) 0.091(4) 0.052(3) -0.011(2) -0.031(3) -0.025(3)
C29 0.066(3) 0.045(2) 0.038(2) -0.0019(17) -0.021(2) -0.017(2)
C30 0.049(2) 0.0394(19) 0.040(2) -0.0026(16) -0.0157(18) -0.0131(18)
C31 0.048(2) 0.047(2) 0.038(2) -0.0030(16) -0.0204(18) -0.0170(19)
C32 0.037(2) 0.0347(18) 0.0380(19) 0.0003(15) -0.0133(16) -0.0096(16)
C33 0.0335(19) 0.0319(17) 0.0381(18) -0.0016(14) -0.0130(15) -0.0063(15)
C34 0.040(2) 0.047(2) 0.049(2) 0.0011(18) -0.0172(18) -0.0176(18)
C35 0.035(2) 0.054(2) 0.050(2) 0.0011(18) -0.0098(18) -0.0158(18)
C36 0.036(2) 0.057(2) 0.041(2) -0.0053(18) -0.0021(17) -0.0134(19)
C37 0.0315(19) 0.0393(19) 0.0353(18) -0.0026(15) -0.0076(15) -0.0066(15)
C38 0.0303(19) 0.0398(18) 0.0295(17) -0.0025(14) -0.0020(14) -0.0079(15)
C39 0.041(2) 0.056(2) 0.0315(19) -0.0050(17) 0.0000(16) -0.0150(19)
C40 0.038(2) 0.0414(19) 0.0284(17) -0.0062(14) -0.0032(15) -0.0083(16)
C41 0.041(2) 0.047(2) 0.0293(18) -0.0061(15) -0.0071(16) -0.0038(17)
C42 0.047(2) 0.050(2) 0.045(2) -0.0130(18) -0.0098(19) -0.0065(19)
C43 0.060(3) 0.075(3) 0.065(3) -0.035(3) -0.021(3) -0.012(3)
C44 0.082(4) 0.110(4) 0.042(3) -0.025(3) -0.023(3) -0.011(3)
C45 0.098(4) 0.102(4) 0.037(2) 0.000(3) -0.028(3) -0.019(4)
C46 0.084(4) 0.070(3) 0.035(2) -0.005(2) -0.010(2) -0.024(3)
C47 0.0333(19) 0.0301(16) 0.0325(17) -0.0018(14) -0.0080(15) -0.0038(14)
C48 0.036(2) 0.0300(16) 0.0359(18) -0.0051(14) -0.0147(16) -0.0010(14)
C49 0.089(4) 0.053(3) 0.061(3) 0.001(2) -0.015(3) -0.022(3)

loop_
_atom_type_symbol
_atom_type_description
_atom_type_scat_dispersion_real
_atom_type_scat_dispersion_imag
_atom_type_scat_source
C C 0.0033 0.0016 'International Tables Vol C Tables 4.2.6.8 and 6.1.1.4'
H H 0.0000 0.0000 'International Tables Vol C Tables 4.2.6.8 and 6.1.1.4'
N N 0.0061 0.0033 'International Tables Vol C Tables 4.2.6.8 and 6.1.1.4'
O O 0.0106 0.0060 'International Tables Vol C Tables 4.2.6.8 and 6.1.1.4'
Zn Zn 0.2839 1.4301 'International Tables Vol C Tables 4.2.6.8 and 6.1.1.4'

loop_
_geom_angle_atom_site_label_1
_geom_angle_atom_site_label_2
_geom_angle_atom_site_label_3
_geom_angle
_geom_angle_site_symmetry_3
O2 Zn1 N10 107.54(11) .
O2 Zn1 N3 124.23(11) .
N10 Zn1 N3 128.14(12) .
O2 Zn1 N4 96.86(11) .
N10 Zn1 N4 97.66(12) .
N3 Zn1 N4 75.05(11) .
O2 Zn1 N2 96.24(11) .
N10 Zn1 N2 105.28(11) .
N3 Zn1 N2 74.04(10) .
N4 Zn1 N2 148.67(10) .
O1 Zn2 N5 106.25(11) .
O1 Zn2 N8 119.77(11) .
N5 Zn2 N8 133.84(12) .
O1 Zn2 N9 96.67(11) .
N5 Zn2 N9 97.23(11) .
N8 Zn2 N9 75.15(11) .
O1 Zn2 N7 94.72(11) .
N5 Zn2 N7 107.27(11) .
N8 Zn2 N7 73.97(11) .
N9 Zn2 N7 148.80(11) .
C47 O1 Zn2 136.2(2) .
C47 O2 Zn1 133.2(2) .
N2 N1 C7 111.5(3) .
N1 N2 C9 105.3(3) .
N1 N2 Zn1 139.3(2) .
C9 N2 Zn1 113.9(2) .
C10 N3 C14 121.4(3) .
C10 N3 Zn1 120.2(2) .
C14 N3 Zn1 118.2(2) .
C15 N4 N5 108.5(3) .
C15 N4 Zn1 116.5(2) .
N5 N4 Zn1 134.8(2) .
C17 N5 N4 107.9(3) .
C17 N5 Zn2 143.5(2) .
N4 N5 Zn2 108.62(19) .
N7 N6 C30 112.6(3) .
C32 N7 N6 104.6(3) .
C32 N7 Zn2 113.6(2) .
N6 N7 Zn2 141.2(2) .
C37 N8 C33 119.8(3) .
C37 N8 Zn2 119.0(2) .
C33 N8 Zn2 121.2(2) .
C38 N9 N10 107.7(3) .
C38 N9 Zn2 116.4(2) .
N10 N9 Zn2 135.0(2) .
C40 N10 N9 107.7(3) .
C40 N10 Zn1 143.2(2) .
N9 N10 Zn1 108.8(2) .
C2 C1 C6 120.1(4) .
C3 C2 C1 120.4(5) .
C4 C3 C2 120.9(5) .
C3 C4 C5 120.2(5) .
C6 C5 C4 120.2(4) .
C5 C6 C1 118.1(4) .
C5 C6 C7 122.0(4) .
C1 C6 C7 119.9(4) .
N1 C7 C8 106.9(3) .
N1 C7 C6 122.6(3) .
C8 C7 C6 130.5(3) .
C9 C8 C7 105.5(3) .
N2 C9 C8 110.7(3) .
N2 C9 C10 116.4(3) .
C8 C9 C10 132.8(3) .
N3 C10 C11 121.7(3) .
N3 C10 C9 113.7(3) .
C11 C10 C9 124.6(3) .
C10 C11 C12 117.3(4) .
C13 C12 C11 121.0(4) .
C12 C13 C14 118.6(4) .
N3 C14 C13 119.9(3) .
N3 C14 C15 113.9(3) .
C13 C14 C15 126.2(3) .
N4 C15 C16 109.8(3) .
N4 C15 C14 116.0(3) .
C16 C15 C14 134.2(3) .
C17 C16 C15 104.7(3) .
N5 C17 C16 109.1(3) .
N5 C17 C18 121.5(3) .
C16 C17 C18 129.4(3) .
C23 C18 C19 118.5(4) .
C23 C18 C17 122.6(3) .
C19 C18 C17 118.8(4) .
C20 C19 C18 120.2(4) .
C19 C20 C21 121.3(4) .
C20 C21 C22 119.1(4) .
C21 C22 C23 119.4(4) .
C18 C23 C22 121.3(4) .
C29 C24 C25 121.1(5) .
C24 C25 C26 119.7(6) .
C27 C26 C25 119.9(5) .
C26 C27 C28 120.6(6) .
C27 C28 C29 120.3(6) .
C24 C29 C28 118.3(4) .
C24 C29 C30 123.4(4) .
C28 C29 C30 118.3(4) .
N6 C30 C31 105.9(3) .
N6 C30 C29 124.2(4) .
C31 C30 C29 129.9(3) .
C30 C31 C32 105.5(3) .
N7 C32 C31 111.3(3) .
N7 C32 C33 117.6(3) .
C31 C32 C33 131.1(3) .
N8 C33 C34 121.7(3) .
N8 C33 C32 113.2(3) .
C34 C33 C32 125.1(3) .
C33 C34 C35 118.4(3) .
C36 C35 C34 119.8(4) .
C35 C36 C37 118.9(4) .
N8 C37 C36 121.3(3) .
N8 C37 C38 113.3(3) .
C36 C37 C38 125.4(3) .
N9 C38 C39 110.7(3) .
N9 C38 C37 115.5(3) .
C39 C38 C37 133.8(3) .
C38 C39 C40 104.6(3) .
N10 C40 C39 109.2(3) .
N10 C40 C41 121.8(3) .
C39 C40 C41 128.9(3) .
C42 C41 C46 118.9(4) .
C42 C41 C40 121.1(3) .
C46 C41 C40 120.0(3) .
C41 C42 C43 119.9(4) .
C44 C43 C42 120.6(4) .
C43 C44 C45 120.2(4) .
C44 C45 C46 120.0(5) .
C45 C46 C41 120.4(4) .
O1 C47 O2 127.7(3) .
O1 C47 C48 115.5(3) .
O2 C47 C48 116.7(3) .
C47 C48 C48 110.0(3) 2_755
O3 C49 O4 126.4(6) .

loop_
_geom_bond_atom_site_label_1
_geom_bond_atom_site_label_2
_geom_bond_distance
_geom_bond_site_symmetry_2
Zn1 O2 2.001(2) .
Zn1 N10 2.001(3) .
Zn1 N3 2.113(3) .
Zn1 N4 2.142(3) .
Zn1 N2 2.221(3) .
Zn2 O1 1.987(3) .
Zn2 N5 2.013(3) .
Zn2 N8 2.104(3) .
Zn2 N9 2.136(3) .
Zn2 N7 2.255(3) .
O1 C47 1.251(4) .
O2 C47 1.262(4) .
O3 C49 1.192(6) .
O4 C49 1.244(6) .
N1 N2 1.344(4) .
N1 C7 1.349(4) .
N2 C9 1.354(4) .
N3 C10 1.333(4) .
N3 C14 1.348(4) .
N4 C15 1.330(4) .
N4 N5 1.370(4) .
N5 C17 1.358(4) .
N6 N7 1.344(4) .
N6 C30 1.359(4) .
N7 C32 1.343(4) .
N8 C37 1.333(4) .
N8 C33 1.349(4) .
N9 C38 1.336(4) .
N9 N10 1.368(4) .
N10 C40 1.355(4) .
C1 C2 1.390(6) .
C1 C6 1.401(6) .
C2 C3 1.362(7) .
C3 C4 1.343(7) .
C4 C5 1.407(6) .
C5 C6 1.387(5) .
C6 C7 1.474(5) .
C7 C8 1.384(5) .
C8 C9 1.376(5) .
C9 C10 1.473(5) .
C10 C11 1.378(5) .
C11 C12 1.403(6) .
C12 C13 1.369(6) .
C13 C14 1.397(5) .
C14 C15 1.459(5) .
C15 C16 1.399(5) .
C16 C17 1.391(5) .
C17 C18 1.477(5) .
C18 C23 1.368(5) .
C18 C19 1.391(5) .
C19 C20 1.367(6) .
C20 C21 1.373(7) .
C21 C22 1.381(6) .
C22 C23 1.390(5) .
C24 C29 1.377(7) .
C24 C25 1.380(6) .
C25 C26 1.389(8) .
C26 C27 1.360(9) .
C27 C28 1.379(7) .
C28 C29 1.403(6) .
C29 C30 1.459(5) .
C30 C31 1.381(5) .
C31 C32 1.390(5) .
C32 C33 1.469(5) .
C33 C34 1.377(5) .
C34 C35 1.383(5) .
C35 C36 1.381(5) .
C36 C37 1.384(5) .
C37 C38 1.477(5) .
C38 C39 1.374(5) .
C39 C40 1.390(5) .
C40 C41 1.477(5) .
C41 C42 1.379(5) .
C41 C46 1.385(5) .
C42 C43 1.393(5) .
C43 C44 1.352(7) .
C44 C45 1.370(7) .
C45 C46 1.382(6) .
C47 C48 1.514(5) .
C48 C48 1.534(7) 2_755
